data_7714993
loop_
_publ_author_name
'Li, Ting-Ya'
'Su, Shao-Dong'
'He, Yong'
'Wu, Xin-Tao'
'Sheng, Tian-Lu'

_publ_section_title
;
 Syntheses, crystal structures and MMCT properties of diruthenium-based
 cyanido-bridged RuV/VI2-NC-Ru<sup>II</sup> complexes.
;
_journal_issue 11
_journal_name_full 'Dalton transactions (Cambridge, England : 2003)'
_journal_page_first 5010
_journal_page_last 5019
_journal_paper_doi 10.1039/d3dt01861j
_journal_volume 53
_journal_year 2024
_chemical_formula_sum 'C76 H77 Cl2 F6 N7 O2 P3 Ru3'
_chemical_formula_weight 1701.46
_space_group_crystal_system monoclinic
_space_group_IT_number 14
_space_group_name_Hall '-P 2ybc'
_space_group_name_H-M_alt 'P 1 21/c 1'
_atom_sites_solution_hydrogens geom
_audit_block_doi 10.5517/ccdc.csd.cc2c3982
_audit_creation_method SHELXL-2018/3
_audit_update_record
;
2022-06-08 deposited with the CCDC.	2024-01-15 downloaded from the CCDC.
;
_cell_angle_alpha 90
_cell_angle_beta 91.033(2)
_cell_angle_gamma 90
_cell_formula_units_Z 4
_cell_length_a 10.6594(2)
_cell_length_b 12.7768(2)
_cell_length_c 52.3229(10)
_cell_measurement_temperature 100(2)
_cell_volume 7124.9(2)
_computing_structure_refinement 'SHELXL-2018/3 (Sheldrick, 2018)'
_computing_structure_solution 'SHELXT 2014/5 (Sheldrick, 2014)'
_diffrn_ambient_temperature 100(2)
_diffrn_measured_fraction_theta_full 0.990
_diffrn_measured_fraction_theta_max 0.955
_diffrn_radiation_type GaK\a
_diffrn_radiation_wavelength 1.3405
_diffrn_reflns_av_R_equivalents 0.0612
_diffrn_reflns_av_unetI/netI 0.0562
_diffrn_reflns_Laue_measured_fraction_full 0.990
_diffrn_reflns_Laue_measured_fraction_max 0.955
_diffrn_reflns_limit_h_max 13
_diffrn_reflns_limit_h_min -13
_diffrn_reflns_limit_k_max 16
_diffrn_reflns_limit_k_min -16
_diffrn_reflns_limit_l_max 67
_diffrn_reflns_limit_l_min -67
_diffrn_reflns_number 53169
_diffrn_reflns_point_group_measured_fraction_full 0.990
_diffrn_reflns_point_group_measured_fraction_max 0.955
_diffrn_reflns_theta_full 53.543
_diffrn_reflns_theta_max 60.834
_diffrn_reflns_theta_min 2.938
_exptl_absorpt_coefficient_mu 4.697
_exptl_crystal_density_diffrn 1.586
_exptl_crystal_F_000 3452
_exptl_crystal_size_max 0.300
_exptl_crystal_size_mid 0.300
_exptl_crystal_size_min 0.200
_refine_diff_density_max 3.781
_refine_diff_density_min -1.838
_refine_diff_density_rms 0.165
_refine_ls_extinction_method none
_refine_ls_goodness_of_fit_ref 1.133
_refine_ls_hydrogen_treatment constr
_refine_ls_matrix_type full
_refine_ls_number_parameters 906
_refine_ls_number_reflns 15767
_refine_ls_number_restraints 48
_refine_ls_restrained_S_all 1.131
_refine_ls_R_factor_all 0.0753
_refine_ls_R_factor_gt 0.0608
_refine_ls_shift/su_max 0.003
_refine_ls_shift/su_mean 0.000
_refine_ls_structure_factor_coef Fsqd
_refine_ls_weighting_details 'w=1/[\s^2^(Fo^2^)+(0.0176P)^2^+97.1478P] where P=(Fo^2^+2Fc^2^)/3'
_refine_ls_weighting_scheme calc
_refine_ls_wR_factor_gt 0.1496
_refine_ls_wR_factor_ref 0.1541
_reflns_Friedel_coverage 0.000
_reflns_number_gt 13886
_reflns_number_total 15767
_reflns_threshold_expression 'I > 2\s(I)'
_cod_data_source_file d3dt01861j2.cif
_cod_data_source_block cp5ru-ru2_auto
_cod_depositor_comments 'Adding full bibliography for 7714990--7714997.cif.'
_cod_original_sg_symbol_H-M 'P 21/c'
_cod_database_code 7714993
_shelx_shelxl_version_number 2018/3
_shelx_space_group_comment
;
The symmetry employed for this shelxl refinement is uniquely defined
by the following loop, which should always be used as a source of
symmetry information in preference to the above space-group names.
They are only intended as comments.
;
_shelx_estimated_absorpt_t_min 0.333
_shelx_estimated_absorpt_t_max 0.453

loop_
_space_group_symop_operation_xyz
'x, y, z'
'-x, y+1/2, -z+1/2'
'-x, -y, -z'
'x, -y-1/2, z-1/2'

loop_
_atom_site_label
_atom_site_type_symbol
_atom_site_fract_x
_atom_site_fract_y
_atom_site_fract_z
_atom_site_U_iso_or_equiv
_atom_site_adp_type
_atom_site_occupancy
_atom_site_site_symmetry_order
_atom_site_calc_flag
_atom_site_refinement_flags_posn
_atom_site_refinement_flags_adp
_atom_site_refinement_flags_occupancy
_atom_site_disorder_assembly
_atom_site_disorder_group
Ru2 Ru 0.36348(4) 0.72485(3) 0.59580(2) 0.01305(10) Uani 1 1 d . . . . .
Ru3 Ru 0.39482(4) 0.62392(3) 0.69178(2) 0.01323(10) Uani 1 1 d . . . . .
Ru1 Ru 0.36387(4) 0.69913(3) 0.55265(2) 0.01391(10) Uani 1 1 d . . . . .
P1 P 0.19124(14) 0.56766(11) 0.69056(3) 0.0146(3) Uani 1 1 d . . . . .
P2 P 0.30613(14) 0.77990(11) 0.70325(3) 0.0150(3) Uani 1 1 d . . . . .
P3 P -0.03523(19) 1.10631(14) 0.66116(3) 0.0303(4) Uani 1 1 d . . . . .
O1 O 0.4474(4) 0.5536(3) 0.55686(8) 0.0215(9) Uani 1 1 d . . . . .
O2 O 0.4287(4) 0.5708(3) 0.59927(8) 0.0187(8) Uani 1 1 d . . . . .
F6 F -0.0405(5) 1.1348(4) 0.63164(8) 0.0424(11) Uani 1 1 d . . . . .
N3 N 0.2758(5) 0.8370(4) 0.54796(9) 0.0185(10) Uani 1 1 d . U . . .
N2 N 0.1755(5) 0.6776(4) 0.59466(9) 0.0160(10) Uani 1 1 d . U . . .
F5 F 0.0380(5) 1.0012(4) 0.65484(10) 0.0473(12) Uani 1 1 d . . . . .
N4 N 0.2996(5) 0.8735(4) 0.59127(9) 0.0160(9) Uiso 1 1 d . . . . .
N6 N 0.5453(4) 0.7854(4) 0.59443(9) 0.0162(10) Uani 1 1 d . U . . .
N5 N 0.5367(5) 0.7632(4) 0.55088(9) 0.0182(10) Uani 1 1 d . U . . .
F2 F -0.1114(6) 1.2103(4) 0.66717(11) 0.0604(16) Uani 1 1 d . . . . .
N7 N 0.3664(4) 0.7198(4) 0.63710(8) 0.0126(9) Uani 1 1 d . U . . .
F4 F 0.0944(5) 1.1671(4) 0.66392(11) 0.0605(15) Uani 1 1 d . . . . .
F1 F -0.1638(5) 1.0443(4) 0.65787(12) 0.0603(15) Uani 1 1 d . . . . .
N1 N 0.1989(4) 0.6222(4) 0.55325(9) 0.0164(10) Uani 1 1 d . U . . .
C14 C 0.1317(6) 0.5038(4) 0.66175(11) 0.0166(11) Uani 1 1 d . . . . .
C68 C 0.1748(6) 0.5462(5) 0.53380(12) 0.0200(12) Uani 1 1 d . . . . .
F3 F -0.0288(7) 1.0776(5) 0.69065(10) 0.076(2) Uani 1 1 d . . . . .
C61 C 0.1222(6) 0.6332(4) 0.57352(11) 0.0169(11) Uani 1 1 d . . . . .
C62 C -0.0058(5) 0.6052(5) 0.57299(11) 0.0183(11) Uani 1 1 d . . . . .
H62 H -0.040696 0.573669 0.558042 0.022 Uiso 1 1 calc R U . . .
C82 C 0.5725(5) 0.7768(5) 0.52517(11) 0.0189(12) Uani 1 1 d . . . . .
C80 C 0.6060(6) 0.8226(5) 0.61568(12) 0.0210(12) Uani 1 1 d . . . . .
H80 H 0.565222 0.816888 0.631624 0.025 Uiso 1 1 calc R U . . .
C95 C 0.5554(5) 0.5239(5) 0.67985(12) 0.0226(13) Uani 1 1 d . . . . .
C73 C 0.2032(6) 0.5709(5) 0.50866(12) 0.0250(13) Uani 1 1 d . . . . .
H73 H 0.235229 0.638190 0.504663 0.030 Uiso 1 1 calc R U . . .
C94 C 0.6065(6) 0.6135(5) 0.69275(12) 0.0228(13) Uani 1 1 d . U . . .
C5 C 0.2918(5) 0.7317(5) 0.75506(11) 0.0188(12) Uani 1 1 d . . . . .
H5 H 0.323888 0.665529 0.750122 0.023 Uiso 1 1 calc R U . . .
C19 C 0.2097(6) 0.4820(4) 0.64127(12) 0.0197(12) Uani 1 1 d . . . . .
H19 H 0.295424 0.502193 0.642106 0.024 Uiso 1 1 calc R U . . .
C47 C 0.2604(5) 0.9057(4) 0.56751(11) 0.0148(11) Uani 1 1 d . . . . .
C12 C 0.0831(5) 0.6788(5) 0.69493(12) 0.0196(12) Uani 1 1 d . . . . .
H12A H 0.009147 0.670038 0.683411 0.023 Uiso 1 1 calc R U . . .
H12B H 0.053326 0.678977 0.712738 0.023 Uiso 1 1 calc R U . . .
C7 C 0.2194(6) 0.8469(5) 0.78788(12) 0.0233(13) Uani 1 1 d . . . . .
H7 H 0.200333 0.859776 0.805263 0.028 Uiso 1 1 calc R U . . .
C15 C 0.0055(5) 0.4721(5) 0.65997(12) 0.0185(12) Uani 1 1 d . . . . .
H15 H -0.049192 0.486462 0.673675 0.022 Uiso 1 1 calc R U . . .
C54 C 0.2075(6) 0.8520(4) 0.52458(11) 0.0191(12) Uani 1 1 d . . . . .
C59 C 0.2715(6) 0.8565(5) 0.50172(11) 0.0228(13) Uani 1 1 d . . . . .
H59 H 0.360471 0.851712 0.501888 0.027 Uiso 1 1 calc R U . . .
C9 C 0.2336(6) 0.9076(5) 0.74462(12) 0.0208(12) Uani 1 1 d . . . . .
H9 H 0.224048 0.962363 0.732455 0.025 Uiso 1 1 calc R U . . .
C50 C 0.2421(6) 1.0389(5) 0.60897(12) 0.0213(12) Uani 1 1 d . . . . .
H50 H 0.236318 1.082942 0.623522 0.026 Uiso 1 1 calc R U . . .
C63 C -0.0802(6) 0.6223(5) 0.59332(12) 0.0215(12) Uani 1 1 d . . . . .
C91 C 0.4847(6) 0.4656(5) 0.69715(13) 0.0230(13) Uani 1 1 d . . . . .
C18 C 0.1629(6) 0.4314(5) 0.61978(12) 0.0219(13) Uani 1 1 d . . . . .
H18 H 0.216658 0.418037 0.605872 0.026 Uiso 1 1 calc R U . . .
C76 C 0.6027(6) 0.7979(5) 0.57139(11) 0.0182(11) Uani 1 1 d . . . . .
C26 C 0.1411(6) 0.4737(5) 0.71474(11) 0.0196(12) Uani 1 1 d . . . . .
C65 C 0.0987(6) 0.6975(5) 0.61472(11) 0.0199(12) Uani 1 1 d . . . . .
H65 H 0.133529 0.731573 0.629345 0.024 Uiso 1 1 calc R U . . .
C48 C 0.2116(6) 1.0083(4) 0.56441(12) 0.0189(12) Uani 1 1 d . . . . .
H48 H 0.184668 1.031281 0.547937 0.023 Uiso 1 1 calc R U . . .
C58 C 0.2067(7) 0.8679(5) 0.47857(12) 0.0285(14) Uani 1 1 d . . . . .
H58 H 0.251463 0.870738 0.463047 0.034 Uiso 1 1 calc R U . . .
C8 C 0.2053(6) 0.9255(5) 0.77006(12) 0.0238(13) Uani 1 1 d . . . . .
H8 H 0.176093 0.992346 0.775201 0.029 Uiso 1 1 calc R U . . .
C11 C 0.1460(6) 0.7834(5) 0.68929(12) 0.0192(12) Uani 1 1 d . . . . .
H11A H 0.097617 0.841406 0.696908 0.023 Uiso 1 1 calc R U . . .
H11B H 0.149419 0.794853 0.670605 0.023 Uiso 1 1 calc R U . . .
C93 C 0.5647(5) 0.6091(5) 0.71857(11) 0.0186(12) Uani 1 1 d . . . . .
C44 C 0.4570(6) 0.5191(5) 0.57960(12) 0.0190(12) Uani 1 1 d . . . . .
C79 C 0.7227(6) 0.8678(5) 0.61536(13) 0.0242(13) Uani 1 1 d . . . . .
H79 H 0.761620 0.891860 0.630747 0.029 Uiso 1 1 calc R U . . .
C21 C 0.3127(8) 0.9884(5) 0.68431(13) 0.0312(16) Uani 1 1 d . . . . .
H21 H 0.223625 0.988961 0.684831 0.037 Uiso 1 1 calc R U . . .
C27 C 0.1279(6) 0.3677(5) 0.70907(13) 0.0228(13) Uani 1 1 d . . . . .
H27 H 0.135843 0.344278 0.691942 0.027 Uiso 1 1 calc R U . . .
C87 C 0.5595(6) 0.6906(5) 0.50898(12) 0.0254(13) Uani 1 1 d . . . . .
H87 H 0.540537 0.623797 0.515877 0.030 Uiso 1 1 calc R U . . .
C60 C 0.1517(7) 1.1833(5) 0.58174(13) 0.0259(14) Uani 1 1 d . . . . .
H60A H 0.154009 1.203413 0.563682 0.039 Uiso 1 1 calc R U . . .
H60B H 0.202908 1.232160 0.591915 0.039 Uiso 1 1 calc R U . . .
H60C H 0.064900 1.185365 0.587575 0.039 Uiso 1 1 calc R U . . .
C6 C 0.2612(6) 0.7492(5) 0.78050(12) 0.0240(13) Uani 1 1 d . . . . .
H6 H 0.269075 0.694414 0.792691 0.029 Uiso 1 1 calc R U . . .
C1 C 0.3741(5) 0.6836(4) 0.65755(11) 0.0148(11) Uani 1 1 d . . . . .
C4 C 0.2760(6) 0.8098(5) 0.73690(11) 0.0188(12) Uani 1 1 d . . . . .
C86 C 0.5742(7) 0.7020(6) 0.48279(12) 0.0288(15) Uani 1 1 d . . . . .
H86 H 0.564380 0.643132 0.471853 0.035 Uiso 1 1 calc R U . . .
C57 C 0.0785(7) 0.8751(5) 0.47815(13) 0.0297(15) Uani 1 1 d . . . . .
H57 H 0.034378 0.884319 0.462383 0.036 Uiso 1 1 calc R U . . .
C83 C 0.6034(6) 0.8740(5) 0.51489(13) 0.0254(13) Uani 1 1 d . . . . .
H83 H 0.614223 0.933008 0.525749 0.030 Uiso 1 1 calc R U . . .
C72 C 0.1850(7) 0.4972(5) 0.48934(13) 0.0275(14) Uani 1 1 d . . . . .
H72 H 0.204478 0.514110 0.472186 0.033 Uiso 1 1 calc R U . . .
C97 C 0.4460(7) 0.4732(6) 0.74595(14) 0.0330(16) Uani 1 1 d . . . . .
H97A H 0.443389 0.528498 0.758895 0.049 Uiso 1 1 calc R U . . .
H97B H 0.504440 0.418299 0.751589 0.049 Uiso 1 1 calc R U . . .
H97C H 0.361943 0.443144 0.743568 0.049 Uiso 1 1 calc R U . . .
C69 C 0.1323(6) 0.4448(5) 0.53948(12) 0.0237(13) Uani 1 1 d . . . . .
H69 H 0.117263 0.425397 0.556684 0.028 Uiso 1 1 calc R U . . .
C49 C 0.2027(6) 1.0746(4) 0.58488(12) 0.0192(12) Uani 1 1 d . . . . .
C51 C 0.2891(6) 0.9400(5) 0.61129(11) 0.0184(12) Uani 1 1 d . . . . .
H51 H 0.315738 0.916579 0.627750 0.022 Uiso 1 1 calc R U . . .
C30 C 0.0983(6) 0.4333(6) 0.75909(13) 0.0319(16) Uani 1 1 d . . . . .
H30 H 0.086471 0.455802 0.776182 0.038 Uiso 1 1 calc R U . . .
C64 C -0.0261(6) 0.6711(5) 0.61488(12) 0.0219(13) Uani 1 1 d . . . . .
H64 H -0.075238 0.685557 0.629424 0.026 Uiso 1 1 calc R U . . .
C84 C 0.6181(7) 0.8839(6) 0.48880(13) 0.0290(14) Uani 1 1 d . . . . .
H84 H 0.638854 0.950231 0.481847 0.035 Uiso 1 1 calc R U . . .
C71 C 0.1377(6) 0.3978(5) 0.49531(13) 0.0270(14) Uani 1 1 d . . . . .
H71 H 0.123356 0.347537 0.482193 0.032 Uiso 1 1 calc R U . . .
C25 C 0.5105(6) 0.9001(5) 0.69007(13) 0.0263(14) Uani 1 1 d . . . . .
H25 H 0.556644 0.839022 0.694582 0.032 Uiso 1 1 calc R U . . .
C70 C 0.1125(7) 0.3739(5) 0.52012(13) 0.0290(15) Uani 1 1 d . . . . .
H70 H 0.080509 0.306503 0.524082 0.035 Uiso 1 1 calc R U . . .
C56 C 0.0128(6) 0.8688(5) 0.50099(13) 0.0271(14) Uani 1 1 d . . . . .
H56 H -0.076211 0.872963 0.500755 0.033 Uiso 1 1 calc R U . . .
C55 C 0.0780(6) 0.8565(5) 0.52398(12) 0.0233(13) Uani 1 1 d . . . . .
H55 H 0.033176 0.851029 0.539457 0.028 Uiso 1 1 calc R U . . .
C85 C 0.6030(7) 0.7986(6) 0.47257(13) 0.0295(15) Uani 1 1 d . . . . .
H85 H 0.612379 0.806553 0.454656 0.035 Uiso 1 1 calc R U . . .
C98 C 0.7060(6) 0.6825(6) 0.68187(18) 0.041(2) Uani 1 1 d . U . . .
H98A H 0.675473 0.712750 0.665704 0.061 Uiso 1 1 calc R U . . .
H98B H 0.781640 0.641068 0.678800 0.061 Uiso 1 1 calc R U . . .
H98C H 0.725991 0.738873 0.693977 0.061 Uiso 1 1 calc R U . . .
C77 C 0.7242(6) 0.8423(5) 0.57022(12) 0.0218(12) Uani 1 1 d . . . . .
H77 H 0.764762 0.847372 0.554247 0.026 Uiso 1 1 calc R U . . .
C29 C 0.0908(7) 0.3290(6) 0.75307(14) 0.0334(16) Uani 1 1 d . . . . .
H29 H 0.076716 0.279138 0.766174 0.040 Uiso 1 1 calc R U . . .
C74 C -0.2151(6) 0.5879(6) 0.59314(14) 0.0285(14) Uani 1 1 d . . . . .
H74A H -0.247787 0.586902 0.575515 0.043 Uiso 1 1 calc R U . . .
H74B H -0.264501 0.636765 0.603304 0.043 Uiso 1 1 calc R U . . .
H74C H -0.220921 0.517526 0.600484 0.043 Uiso 1 1 calc R U . . .
C96 C 0.4331(7) 0.3579(5) 0.69242(18) 0.0389(19) Uani 1 1 d . . . . .
H96A H 0.368674 0.342451 0.705015 0.058 Uiso 1 1 calc R U . . .
H96B H 0.500928 0.306446 0.693991 0.058 Uiso 1 1 calc R U . . .
H96C H 0.395848 0.354527 0.675179 0.058 Uiso 1 1 calc R U . . .
C16 C -0.0402(6) 0.4202(5) 0.63846(12) 0.0217(12) Uani 1 1 d . . . . .
H16 H -0.125439 0.398624 0.637557 0.026 Uiso 1 1 calc R U . . .
C28 C 0.1033(6) 0.2960(6) 0.72827(14) 0.0302(15) Uani 1 1 d . . . . .
H28 H 0.095143 0.223757 0.724242 0.036 Uiso 1 1 calc R U . . .
C78 C 0.7837(6) 0.8780(5) 0.59197(13) 0.0241(13) Uani 1 1 d . . . . .
C31 C 0.1234(6) 0.5061(6) 0.74005(12) 0.0257(14) Uani 1 1 d . . . . .
H31 H 0.128618 0.578338 0.744223 0.031 Uiso 1 1 calc R U . . .
C17 C 0.0388(6) 0.3999(5) 0.61827(12) 0.0223(13) Uani 1 1 d . . . . .
H17 H 0.007820 0.364618 0.603477 0.027 Uiso 1 1 calc R U . . .
C23 C 0.5059(8) 1.0765(6) 0.67527(14) 0.0378(18) Uani 1 1 d . . . . .
H23 H 0.548787 1.137449 0.669767 0.045 Uiso 1 1 calc R U . . .
C92 C 0.4887(6) 0.5181(5) 0.72125(12) 0.0202(12) Uani 1 1 d . . . . .
C100 C 0.6097(7) 0.6783(6) 0.73988(14) 0.0342(17) Uani 1 1 d . . . . .
H10A H 0.626307 0.748542 0.733211 0.051 Uiso 1 1 calc R U . . .
H10B H 0.686991 0.649331 0.747426 0.051 Uiso 1 1 calc R U . . .
H10C H 0.545259 0.682417 0.752969 0.051 Uiso 1 1 calc R U . . .
C46 C 0.5016(8) 0.4087(5) 0.58334(14) 0.0328(16) Uani 1 1 d . . . . .
H46A H 0.432753 0.360167 0.579424 0.049 Uiso 1 1 calc R U . . .
H46B H 0.529695 0.399031 0.601122 0.049 Uiso 1 1 calc R U . . .
H46C H 0.571577 0.394843 0.571922 0.049 Uiso 1 1 calc R U . . .
C20 C 0.3783(6) 0.8989(5) 0.69155(11) 0.0210(12) Uani 1 1 d . . . . .
C99 C 0.5862(7) 0.4913(7) 0.65299(14) 0.041(2) Uani 1 1 d . . . . .
H99A H 0.522859 0.441730 0.646643 0.062 Uiso 1 1 calc R U . . .
H99B H 0.669024 0.457962 0.652957 0.062 Uiso 1 1 calc R U . . .
H99C H 0.586940 0.553161 0.641907 0.062 Uiso 1 1 calc R U . . .
C24 C 0.5738(8) 0.9884(6) 0.68217(15) 0.0390(18) Uani 1 1 d . . . . .
H24 H 0.662813 0.988509 0.681491 0.047 Uiso 1 1 calc R U . . .
C22 C 0.3766(8) 1.0771(5) 0.67629(14) 0.0369(18) Uani 1 1 d . . . . .
H22 H 0.331090 1.138155 0.671499 0.044 Uiso 1 1 calc R U . . .
C2 C 0.6906(11) 0.1638(12) 0.6105(3) 0.082(4) Uani 1 1 d . . . . .
H2AA H 0.739321 0.100026 0.614742 0.098 Uiso 0.644(14) 1 calc R U P A 1
H2AB H 0.684996 0.206448 0.626218 0.098 Uiso 0.644(14) 1 calc R U P A 1
H2BC H 0.649045 0.208657 0.623229 0.098 Uiso 0.356(14) 1 calc R U P A 2
H2BD H 0.743442 0.110261 0.619097 0.098 Uiso 0.356(14) 1 calc R U P A 2
Cl0A Cl 0.7740(2) 0.2380(2) 0.58658(5) 0.0630(6) Uani 1 1 d . . . . .
Cl1 Cl 0.5441(4) 0.1285(3) 0.60089(16) 0.062(2) Uani 0.644(14) 1 d . . P A 1
Cl1A Cl 0.5705(8) 0.1033(8) 0.5844(2) 0.066(3) Uani 0.356(14) 1 d . . P A 2
C0AA C 0.9126(7) 0.9264(6) 0.59075(14) 0.0313(15) Uani 1 1 d . . . . .
H0AA H 0.931741 0.962701 0.606850 0.047 Uiso 1 1 calc R U . . .
H0AB H 0.914783 0.976449 0.576583 0.047 Uiso 1 1 calc R U . . .
H0AC H 0.975018 0.871336 0.588035 0.047 Uiso 1 1 calc R U . . .

loop_
_atom_site_aniso_label
_atom_site_aniso_U_11
_atom_site_aniso_U_22
_atom_site_aniso_U_33
_atom_site_aniso_U_23
_atom_site_aniso_U_13
_atom_site_aniso_U_12
Ru2 0.0129(2) 0.01456(19) 0.01177(19) -0.00134(15) 0.00264(15) -0.00043(15)
Ru3 0.0118(2) 0.0149(2) 0.01306(19) -0.00076(15) 0.00170(15) -0.00012(15)
Ru1 0.0143(2) 0.0155(2) 0.01207(19) -0.00185(15) 0.00329(15) -0.00028(15)
P1 0.0138(7) 0.0144(6) 0.0159(6) -0.0010(5) 0.0037(5) -0.0008(5)
P2 0.0151(7) 0.0150(6) 0.0150(6) -0.0020(5) 0.0024(5) -0.0010(5)
P3 0.0359(10) 0.0292(9) 0.0259(8) -0.0026(7) 0.0093(8) -0.0071(7)
O1 0.026(2) 0.018(2) 0.020(2) -0.0034(16) -0.0014(18) 0.0037(17)
O2 0.021(2) 0.0153(19) 0.019(2) -0.0022(16) -0.0020(17) 0.0004(16)
F6 0.051(3) 0.047(3) 0.030(2) 0.0001(19) 0.007(2) -0.002(2)
N3 0.025(3) 0.016(2) 0.014(2) -0.0006(18) 0.004(2) 0.0014(19)
N2 0.017(2) 0.016(2) 0.015(2) -0.0001(18) 0.0049(19) 0.0016(18)
F5 0.050(3) 0.037(3) 0.055(3) -0.003(2) -0.001(2) 0.005(2)
N6 0.012(2) 0.020(2) 0.017(2) -0.0006(19) 0.0031(19) 0.0007(18)
N5 0.017(2) 0.022(2) 0.016(2) -0.0011(19) 0.003(2) 0.0007(19)
F2 0.083(4) 0.040(3) 0.060(3) -0.005(2) 0.043(3) 0.004(3)
N7 0.009(2) 0.020(2) 0.009(2) 0.0010(17) 0.0013(17) -0.0032(17)
F4 0.058(3) 0.052(3) 0.071(4) -0.002(3) -0.013(3) -0.024(3)
F1 0.037(3) 0.053(3) 0.091(4) 0.002(3) 0.018(3) -0.018(2)
N1 0.012(2) 0.024(2) 0.014(2) -0.0018(19) 0.0026(18) -0.0055(19)
C14 0.017(3) 0.014(3) 0.018(3) 0.000(2) 0.000(2) -0.002(2)
C68 0.017(3) 0.022(3) 0.021(3) -0.003(2) -0.001(2) -0.002(2)
F3 0.142(6) 0.056(3) 0.029(3) 0.003(2) 0.013(3) -0.013(4)
C61 0.021(3) 0.013(3) 0.017(3) 0.002(2) 0.002(2) -0.001(2)
C62 0.014(3) 0.022(3) 0.019(3) 0.001(2) 0.000(2) 0.000(2)
C82 0.010(3) 0.028(3) 0.019(3) 0.000(2) 0.008(2) 0.002(2)
C80 0.020(3) 0.024(3) 0.019(3) -0.006(2) 0.002(2) -0.004(2)
C95 0.009(3) 0.036(3) 0.024(3) -0.001(3) 0.000(2) 0.012(2)
C73 0.025(3) 0.027(3) 0.023(3) -0.001(3) -0.002(3) -0.005(3)
C94 0.015(3) 0.027(3) 0.026(3) 0.008(3) 0.002(2) 0.002(2)
C5 0.015(3) 0.022(3) 0.020(3) -0.003(2) 0.003(2) 0.000(2)
C19 0.022(3) 0.015(3) 0.023(3) 0.000(2) 0.000(2) 0.000(2)
C47 0.012(3) 0.018(3) 0.015(3) -0.001(2) 0.009(2) -0.001(2)
C12 0.011(3) 0.019(3) 0.029(3) -0.003(2) 0.006(2) -0.001(2)
C7 0.016(3) 0.034(3) 0.020(3) -0.009(3) 0.002(2) -0.001(2)
C15 0.011(3) 0.022(3) 0.023(3) 0.002(2) 0.007(2) 0.000(2)
C54 0.029(3) 0.012(3) 0.016(3) -0.001(2) -0.003(2) 0.002(2)
C59 0.025(3) 0.025(3) 0.018(3) 0.002(2) 0.005(2) 0.000(3)
C9 0.018(3) 0.020(3) 0.024(3) -0.002(2) 0.001(2) 0.000(2)
C50 0.023(3) 0.020(3) 0.022(3) -0.003(2) 0.006(2) 0.000(2)
C63 0.013(3) 0.021(3) 0.030(3) 0.002(2) -0.002(2) 0.002(2)
C91 0.016(3) 0.020(3) 0.034(3) -0.004(3) 0.001(3) 0.005(2)
C18 0.025(3) 0.018(3) 0.023(3) -0.004(2) 0.005(3) -0.001(2)
C76 0.017(3) 0.019(3) 0.019(3) -0.003(2) 0.005(2) 0.001(2)
C26 0.017(3) 0.022(3) 0.020(3) 0.002(2) 0.005(2) 0.000(2)
C65 0.019(3) 0.023(3) 0.018(3) -0.002(2) 0.003(2) 0.001(2)
C48 0.019(3) 0.015(3) 0.023(3) 0.002(2) 0.003(2) 0.000(2)
C58 0.039(4) 0.030(3) 0.017(3) 0.004(3) 0.002(3) 0.002(3)
C8 0.026(3) 0.022(3) 0.024(3) -0.009(2) 0.005(3) -0.001(2)
C11 0.019(3) 0.018(3) 0.021(3) -0.003(2) 0.005(2) 0.002(2)
C93 0.012(3) 0.024(3) 0.020(3) 0.001(2) -0.005(2) 0.004(2)
C44 0.015(3) 0.020(3) 0.021(3) -0.003(2) 0.002(2) 0.000(2)
C79 0.021(3) 0.027(3) 0.025(3) -0.006(3) 0.000(3) -0.005(2)
C21 0.047(5) 0.019(3) 0.027(3) 0.000(3) -0.004(3) -0.005(3)
C27 0.021(3) 0.022(3) 0.026(3) 0.003(2) 0.003(3) 0.001(2)
C87 0.030(4) 0.023(3) 0.023(3) -0.001(2) 0.004(3) 0.001(3)
C60 0.030(4) 0.018(3) 0.030(3) -0.003(2) 0.004(3) 0.002(3)
C6 0.022(3) 0.028(3) 0.022(3) 0.001(2) 0.001(3) 0.002(3)
C1 0.011(3) 0.014(2) 0.020(3) -0.006(2) 0.001(2) 0.002(2)
C4 0.019(3) 0.019(3) 0.018(3) -0.004(2) 0.000(2) -0.002(2)
C86 0.033(4) 0.034(4) 0.019(3) -0.007(3) 0.004(3) -0.001(3)
C57 0.038(4) 0.027(3) 0.024(3) 0.001(3) -0.010(3) 0.000(3)
C83 0.024(3) 0.024(3) 0.028(3) -0.003(3) 0.010(3) -0.002(3)
C72 0.028(4) 0.034(4) 0.021(3) -0.004(3) -0.002(3) 0.004(3)
C97 0.030(4) 0.035(4) 0.034(4) 0.014(3) 0.003(3) 0.012(3)
C69 0.023(3) 0.026(3) 0.022(3) 0.004(2) 0.000(3) -0.004(3)
C49 0.019(3) 0.014(3) 0.025(3) -0.001(2) 0.006(2) -0.001(2)
C51 0.021(3) 0.020(3) 0.014(3) -0.001(2) 0.006(2) 0.001(2)
C30 0.021(3) 0.051(4) 0.024(3) 0.005(3) 0.002(3) -0.006(3)
C64 0.015(3) 0.029(3) 0.022(3) 0.000(2) 0.008(2) 0.004(2)
C84 0.027(4) 0.031(4) 0.029(3) 0.003(3) 0.008(3) -0.003(3)
C71 0.027(3) 0.028(3) 0.026(3) -0.009(3) -0.004(3) 0.003(3)
C25 0.021(3) 0.028(3) 0.031(3) -0.004(3) 0.007(3) -0.005(3)
C70 0.033(4) 0.020(3) 0.033(4) -0.003(3) -0.002(3) -0.001(3)
C56 0.023(3) 0.029(3) 0.030(3) -0.003(3) -0.003(3) 0.002(3)
C55 0.024(3) 0.024(3) 0.022(3) -0.004(2) 0.000(3) -0.002(2)
C85 0.031(4) 0.040(4) 0.018(3) 0.000(3) 0.007(3) 0.000(3)
C98 0.011(3) 0.045(4) 0.066(5) 0.021(4) 0.007(3) 0.002(3)
C77 0.013(3) 0.027(3) 0.025(3) -0.003(2) 0.007(2) -0.002(2)
C29 0.024(3) 0.042(4) 0.035(4) 0.019(3) 0.003(3) -0.006(3)
C74 0.021(3) 0.030(3) 0.034(4) 0.000(3) 0.004(3) -0.001(3)
C96 0.026(4) 0.019(3) 0.071(6) -0.011(3) -0.010(4) 0.004(3)
C16 0.014(3) 0.019(3) 0.031(3) 0.000(2) -0.002(3) -0.002(2)
C28 0.023(3) 0.028(3) 0.040(4) 0.013(3) -0.002(3) -0.003(3)
C78 0.017(3) 0.024(3) 0.031(3) -0.005(3) 0.005(3) -0.004(2)
C31 0.021(3) 0.032(3) 0.024(3) -0.001(3) 0.000(3) -0.006(3)
C17 0.023(3) 0.017(3) 0.027(3) -0.004(2) -0.004(3) -0.004(2)
C23 0.054(5) 0.027(4) 0.032(4) -0.004(3) 0.012(4) -0.018(3)
C92 0.016(3) 0.023(3) 0.022(3) 0.003(2) 0.004(2) 0.004(2)
C100 0.037(4) 0.032(4) 0.033(4) -0.009(3) -0.014(3) 0.005(3)
C46 0.045(4) 0.024(3) 0.029(3) -0.003(3) -0.003(3) 0.015(3)
C20 0.030(3) 0.018(3) 0.014(3) -0.004(2) 0.001(2) -0.008(2)
C99 0.027(4) 0.071(6) 0.025(4) -0.011(4) 0.002(3) 0.023(4)
C24 0.041(5) 0.035(4) 0.041(4) -0.007(3) 0.016(4) -0.015(3)
C22 0.059(5) 0.019(3) 0.032(4) 0.001(3) -0.004(4) -0.006(3)
C2 0.052(7) 0.106(10) 0.087(9) 0.026(8) -0.008(6) -0.004(7)
Cl0A 0.0510(14) 0.0729(16) 0.0650(15) 0.0016(13) -0.0011(12) 0.0048(12)
Cl1 0.0305(19) 0.051(2) 0.102(6) 0.030(3) -0.014(2) -0.0093(15)
Cl1A 0.054(5) 0.095(6) 0.049(6) 0.022(4) 0.005(4) 0.019(4)
C0AA 0.022(3) 0.038(4) 0.034(4) -0.004(3) 0.009(3) -0.011(3)

loop_
_atom_type_symbol
_atom_type_description
_atom_type_scat_dispersion_real
_atom_type_scat_dispersion_imag
_atom_type_scat_source
C C 0.0137 0.0067 'International Tables Vol C Tables 4.2.6.8 and 6.1.1.4'
H H 0.0000 0.0000 'International Tables Vol C Tables 4.2.6.8 and 6.1.1.4'
Cl Cl 0.3281 0.5435 'International Tables Vol C Tables 4.2.6.8 and 6.1.1.4'
F F 0.0583 0.0400 'International Tables Vol C Tables 4.2.6.8 and 6.1.1.4'
N N 0.0241 0.0134 'International Tables Vol C Tables 4.2.6.8 and 6.1.1.4'
O O 0.0389 0.0241 'International Tables Vol C Tables 4.2.6.8 and 6.1.1.4'
P P 0.2543 0.3332 'International Tables Vol C Tables 4.2.6.8 and 6.1.1.4'
Ru Ru -0.0760 2.5955 'International Tables Vol C Tables 4.2.6.8 and 6.1.1.4'

loop_
_citation_id
_citation_doi
_citation_year
1 10.1039/D3DT01861J 2023

loop_
_geom_angle_atom_site_label_1
_geom_angle_atom_site_label_2
_geom_angle_atom_site_label_3
_geom_angle
_geom_angle_site_symmetry_1
_geom_angle_site_symmetry_3
_geom_angle_publ_flag
N4 Ru2 N6 87.65(19) . . ?
N4 Ru2 N2 87.02(19) . . ?
N6 Ru2 N2 173.88(19) . . ?
N4 Ru2 O2 178.25(17) . . ?
N6 Ru2 O2 92.54(18) . . ?
N2 Ru2 O2 92.70(18) . . ?
N4 Ru2 N7 98.26(18) . . ?
N6 Ru2 N7 92.80(18) . . ?
N2 Ru2 N7 90.93(18) . . ?
O2 Ru2 N7 83.47(17) . . ?
N4 Ru2 Ru1 91.47(13) . . ?
N6 Ru2 Ru1 90.06(13) . . ?
N2 Ru2 Ru1 87.08(13) . . ?
O2 Ru2 Ru1 86.79(11) . . ?
N7 Ru2 Ru1 169.96(13) . . ?
C1 Ru3 C95 92.4(2) . . ?
C1 Ru3 C91 120.3(2) . . ?
C95 Ru3 C91 36.4(2) . . ?
C1 Ru3 C94 98.1(2) . . ?
C95 Ru3 C94 37.2(2) . . ?
C91 Ru3 C94 61.5(2) . . ?
C1 Ru3 C92 153.6(2) . . ?
C95 Ru3 C92 61.2(2) . . ?
C91 Ru3 C92 36.8(2) . . ?
C94 Ru3 C92 61.4(2) . . ?
C1 Ru3 C93 132.2(2) . . ?
C95 Ru3 C93 61.3(2) . . ?
C91 Ru3 C93 61.2(2) . . ?
C94 Ru3 C93 36.8(2) . . ?
C92 Ru3 C93 36.5(2) . . ?
C1 Ru3 P1 90.31(17) . . ?
C95 Ru3 P1 122.94(18) . . ?
C91 Ru3 P1 97.02(17) . . ?
C94 Ru3 P1 158.27(17) . . ?
C92 Ru3 P1 103.80(17) . . ?
C93 Ru3 P1 137.30(16) . . ?
C1 Ru3 P2 81.97(16) . . ?
C95 Ru3 P2 153.25(19) . . ?
C91 Ru3 P2 157.65(18) . . ?
C94 Ru3 P2 117.53(18) . . ?
C92 Ru3 P2 121.28(16) . . ?
C93 Ru3 P2 103.78(16) . . ?
P1 Ru3 P2 83.39(5) . . ?
N3 Ru1 N1 91.4(2) . . ?
N3 Ru1 N5 93.6(2) . . ?
N1 Ru1 N5 174.5(2) . . ?
N3 Ru1 O1 177.4(2) . . ?
N1 Ru1 O1 86.21(19) . . ?
N5 Ru1 O1 88.74(19) . . ?
N3 Ru1 Ru2 89.16(14) . . ?
N1 Ru1 Ru2 92.17(13) . . ?
N5 Ru1 Ru2 90.28(14) . . ?
O1 Ru1 Ru2 91.87(12) . . ?
C14 P1 C26 100.1(3) . . ?
C14 P1 C12 103.8(3) . . ?
C26 P1 C12 103.2(3) . . ?
C14 P1 Ru3 118.8(2) . . ?
C26 P1 Ru3 118.4(2) . . ?
C12 P1 Ru3 110.43(19) . . ?
C20 P2 C4 103.4(3) . . ?
C20 P2 C11 103.9(3) . . ?
C4 P2 C11 101.4(3) . . ?
C20 P2 Ru3 117.5(2) . . ?
C4 P2 Ru3 120.8(2) . . ?
C11 P2 Ru3 107.52(19) . . ?
F3 P3 F6 179.5(4) . . ?
F3 P3 F4 90.1(4) . . ?
F6 P3 F4 89.5(3) . . ?
F3 P3 F1 90.7(4) . . ?
F6 P3 F1 89.6(3) . . ?
F4 P3 F1 178.8(4) . . ?
F3 P3 F2 90.8(3) . . ?
F6 P3 F2 89.5(3) . . ?
F4 P3 F2 91.1(3) . . ?
F1 P3 F2 89.8(3) . . ?
F3 P3 F5 89.6(3) . . ?
F6 P3 F5 90.0(3) . . ?
F4 P3 F5 90.1(3) . . ?
F1 P3 F5 89.0(3) . . ?
F2 P3 F5 178.6(4) . . ?
C44 O1 Ru1 115.9(4) . . ?
C44 O2 Ru2 120.3(4) . . ?
C47 N3 C54 119.5(5) . . ?
C47 N3 Ru1 122.4(4) . . ?
C54 N3 Ru1 116.9(4) . . ?
C61 N2 C65 117.1(5) . . ?
C61 N2 Ru2 122.0(4) . . ?
C65 N2 Ru2 120.7(4) . . ?
C51 N4 C47 119.1(5) . . ?
C51 N4 Ru2 121.9(4) . . ?
C47 N4 Ru2 119.0(4) . . ?
C80 N6 C76 117.6(5) . . ?
C80 N6 Ru2 121.9(4) . . ?
C76 N6 Ru2 120.2(4) . . ?
C76 N5 C82 124.8(5) . . ?
C76 N5 Ru1 124.1(4) . . ?
C82 N5 Ru1 110.8(4) . . ?
C1 N7 Ru2 158.1(4) . . ?
C61 N1 C68 121.6(5) . . ?
C61 N1 Ru1 120.0(4) . . ?
C68 N1 Ru1 117.9(4) . . ?
C19 C14 C15 118.3(5) . . ?
C19 C14 P1 121.4(5) . . ?
C15 C14 P1 120.2(4) . . ?
C73 C68 C69 119.0(6) . . ?
C73 C68 N1 118.7(5) . . ?
C69 C68 N1 122.1(6) . . ?
N2 C61 N1 115.5(5) . . ?
N2 C61 C62 120.8(5) . . ?
N1 C61 C62 123.7(5) . . ?
C63 C62 C61 121.6(6) . . ?
C63 C62 H62 119.2 . . ?
C61 C62 H62 119.2 . . ?
C87 C82 C83 119.3(6) . . ?
C87 C82 N5 117.1(6) . . ?
C83 C82 N5 123.0(6) . . ?
N6 C80 C79 123.7(6) . . ?
N6 C80 H80 118.2 . . ?
C79 C80 H80 118.2 . . ?
C91 C95 C94 108.9(6) . . ?
C91 C95 C99 125.7(7) . . ?
C94 C95 C99 124.9(7) . . ?
C91 C95 Ru3 72.6(3) . . ?
C94 C95 Ru3 72.4(4) . . ?
C99 C95 Ru3 126.8(4) . . ?
C68 C73 C72 120.2(6) . . ?
C68 C73 H73 119.9 . . ?
C72 C73 H73 119.9 . . ?
C93 C94 C95 107.0(5) . . ?
C93 C94 C98 128.0(7) . . ?
C95 C94 C98 123.9(6) . . ?
C93 C94 Ru3 72.3(3) . . ?
C95 C94 Ru3 70.4(3) . . ?
C98 C94 Ru3 132.0(5) . . ?
C4 C5 C6 120.8(6) . . ?
C4 C5 H5 119.6 . . ?
C6 C5 H5 119.6 . . ?
C18 C19 C14 120.4(6) . . ?
C18 C19 H19 119.8 . . ?
C14 C19 H19 119.8 . . ?
N3 C47 N4 116.8(5) . . ?
N3 C47 C48 124.0(5) . . ?
N4 C47 C48 119.2(5) . . ?
C11 C12 P1 111.9(4) . . ?
C11 C12 H12A 109.2 . . ?
P1 C12 H12A 109.2 . . ?
C11 C12 H12B 109.2 . . ?
P1 C12 H12B 109.2 . . ?
H12A C12 H12B 107.9 . . ?
C8 C7 C6 120.1(6) . . ?
C8 C7 H7 120.0 . . ?
C6 C7 H7 120.0 . . ?
C16 C15 C14 120.8(6) . . ?
C16 C15 H15 119.6 . . ?
C14 C15 H15 119.6 . . ?
C55 C54 C59 119.0(6) . . ?
C55 C54 N3 121.3(6) . . ?
C59 C54 N3 119.6(6) . . ?
C54 C59 C58 120.7(6) . . ?
C54 C59 H59 119.7 . . ?
C58 C59 H59 119.7 . . ?
C8 C9 C4 120.2(6) . . ?
C8 C9 H9 119.9 . . ?
C4 C9 H9 119.9 . . ?
C51 C50 C49 119.1(6) . . ?
C51 C50 H50 120.4 . . ?
C49 C50 H50 120.4 . . ?
C62 C63 C64 117.6(6) . . ?
C62 C63 C74 121.4(6) . . ?
C64 C63 C74 120.9(6) . . ?
C95 C91 C92 108.2(6) . . ?
C95 C91 C96 125.5(7) . . ?
C92 C91 C96 125.6(7) . . ?
C95 C91 Ru3 71.0(3) . . ?
C92 C91 Ru3 72.2(3) . . ?
C96 C91 Ru3 130.4(5) . . ?
C19 C18 C17 120.9(6) . . ?
C19 C18 H18 119.6 . . ?
C17 C18 H18 119.6 . . ?
N5 C76 N6 115.3(5) . . ?
N5 C76 C77 124.2(5) . . ?
N6 C76 C77 120.5(5) . . ?
C27 C26 C31 118.3(6) . . ?
C27 C26 P1 121.3(5) . . ?
C31 C26 P1 120.3(5) . . ?
N2 C65 C64 123.6(6) . . ?
N2 C65 H65 118.2 . . ?
C64 C65 H65 118.2 . . ?
C49 C48 C47 120.8(6) . . ?
C49 C48 H48 119.6 . . ?
C47 C48 H48 119.6 . . ?
C57 C58 C59 120.0(6) . . ?
C57 C58 H58 120.0 . . ?
C59 C58 H58 120.0 . . ?
C7 C8 C9 120.4(6) . . ?
C7 C8 H8 119.8 . . ?
C9 C8 H8 119.8 . . ?
C12 C11 P2 108.0(4) . . ?
C12 C11 H11A 110.1 . . ?
P2 C11 H11A 110.1 . . ?
C12 C11 H11B 110.1 . . ?
P2 C11 H11B 110.1 . . ?
H11A C11 H11B 108.4 . . ?
C92 C93 C94 108.2(5) . . ?
C92 C93 C100 125.7(6) . . ?
C94 C93 C100 125.4(6) . . ?
C92 C93 Ru3 71.4(3) . . ?
C94 C93 Ru3 71.0(3) . . ?
C100 C93 Ru3 130.6(4) . . ?
O2 C44 O1 124.4(6) . . ?
O2 C44 C46 117.7(6) . . ?
O1 C44 C46 117.9(5) . . ?
C80 C79 C78 119.0(6) . . ?
C80 C79 H79 120.5 . . ?
C78 C79 H79 120.5 . . ?
C20 C21 C22 120.4(8) . . ?
C20 C21 H21 119.8 . . ?
C22 C21 H21 119.8 . . ?
C28 C27 C26 120.5(6) . . ?
C28 C27 H27 119.8 . . ?
C26 C27 H27 119.8 . . ?
C86 C87 C82 120.3(6) . . ?
C86 C87 H87 119.9 . . ?
C82 C87 H87 119.9 . . ?
C49 C60 H60A 109.5 . . ?
C49 C60 H60B 109.5 . . ?
H60A C60 H60B 109.5 . . ?
C49 C60 H60C 109.5 . . ?
H60A C60 H60C 109.5 . . ?
H60B C60 H60C 109.5 . . ?
C7 C6 C5 119.6(6) . . ?
C7 C6 H6 120.2 . . ?
C5 C6 H6 120.2 . . ?
N7 C1 Ru3 177.5(5) . . ?
C5 C4 C9 118.9(6) . . ?
C5 C4 P2 119.1(4) . . ?
C9 C4 P2 121.9(5) . . ?
C85 C86 C87 120.4(6) . . ?
C85 C86 H86 119.8 . . ?
C87 C86 H86 119.8 . . ?
C58 C57 C56 119.9(6) . . ?
C58 C57 H57 120.1 . . ?
C56 C57 H57 120.1 . . ?
C84 C83 C82 119.6(6) . . ?
C84 C83 H83 120.2 . . ?
C82 C83 H83 120.2 . . ?
C73 C72 C71 119.8(6) . . ?
C73 C72 H72 120.1 . . ?
C71 C72 H72 120.1 . . ?
C92 C97 H97A 109.5 . . ?
C92 C97 H97B 109.5 . . ?
H97A C97 H97B 109.5 . . ?
C92 C97 H97C 109.5 . . ?
H97A C97 H97C 109.5 . . ?
H97B C97 H97C 109.5 . . ?
C70 C69 C68 119.9(6) . . ?
C70 C69 H69 120.1 . . ?
C68 C69 H69 120.1 . . ?
C48 C49 C50 118.6(6) . . ?
C48 C49 C60 121.1(6) . . ?
C50 C49 C60 120.2(6) . . ?
N4 C51 C50 123.2(6) . . ?
N4 C51 H51 118.4 . . ?
C50 C51 H51 118.4 . . ?
C29 C30 C31 119.7(7) . . ?
C29 C30 H30 120.1 . . ?
C31 C30 H30 120.1 . . ?
C65 C64 C63 119.3(6) . . ?
C65 C64 H64 120.4 . . ?
C63 C64 H64 120.4 . . ?
C83 C84 C85 121.2(6) . . ?
C83 C84 H84 119.4 . . ?
C85 C84 H84 119.4 . . ?
C70 C71 C72 119.4(6) . . ?
C70 C71 H71 120.3 . . ?
C72 C71 H71 120.3 . . ?
C24 C25 C20 121.2(7) . . ?
C24 C25 H25 119.4 . . ?
C20 C25 H25 119.4 . . ?
C71 C70 C69 121.6(6) . . ?
C71 C70 H70 119.2 . . ?
C69 C70 H70 119.2 . . ?
C55 C56 C57 119.8(6) . . ?
C55 C56 H56 120.1 . . ?
C57 C56 H56 120.1 . . ?
C54 C55 C56 120.6(6) . . ?
C54 C55 H55 119.7 . . ?
C56 C55 H55 119.7 . . ?
C86 C85 C84 119.2(6) . . ?
C86 C85 H85 120.4 . . ?
C84 C85 H85 120.4 . . ?
C94 C98 H98A 109.5 . . ?
C94 C98 H98B 109.5 . . ?
H98A C98 H98B 109.5 . . ?
C94 C98 H98C 109.5 . . ?
H98A C98 H98C 109.5 . . ?
H98B C98 H98C 109.5 . . ?
C78 C77 C76 120.5(6) . . ?
C78 C77 H77 119.8 . . ?
C76 C77 H77 119.8 . . ?
C30 C29 C28 120.6(6) . . ?
C30 C29 H29 119.7 . . ?
C28 C29 H29 119.7 . . ?
C63 C74 H74A 109.5 . . ?
C63 C74 H74B 109.5 . . ?
H74A C74 H74B 109.5 . . ?
C63 C74 H74C 109.5 . . ?
H74A C74 H74C 109.5 . . ?
H74B C74 H74C 109.5 . . ?
C91 C96 H96A 109.5 . . ?
C91 C96 H96B 109.5 . . ?
H96A C96 H96B 109.5 . . ?
C91 C96 H96C 109.5 . . ?
H96A C96 H96C 109.5 . . ?
H96B C96 H96C 109.5 . . ?
C15 C16 C17 119.9(6) . . ?
C15 C16 H16 120.1 . . ?
C17 C16 H16 120.1 . . ?
C29 C28 C27 120.2(7) . . ?
C29 C28 H28 119.9 . . ?
C27 C28 H28 119.9 . . ?
C77 C78 C79 118.7(6) . . ?
C77 C78 C0AA 120.6(6) . . ?
C79 C78 C0AA 120.8(6) . . ?
C30 C31 C26 120.6(7) . . ?
C30 C31 H31 119.7 . . ?
C26 C31 H31 119.7 . . ?
C18 C17 C16 119.7(6) . . ?
C18 C17 H17 120.2 . . ?
C16 C17 H17 120.2 . . ?
C22 C23 C24 120.8(7) . . ?
C22 C23 H23 119.6 . . ?
C24 C23 H23 119.6 . . ?
C93 C92 C91 107.8(5) . . ?
C93 C92 C97 125.6(6) . . ?
C91 C92 C97 125.3(6) . . ?
C93 C92 Ru3 72.0(3) . . ?
C91 C92 Ru3 71.0(3) . . ?
C97 C92 Ru3 132.8(4) . . ?
C93 C100 H10A 109.5 . . ?
C93 C100 H10B 109.5 . . ?
H10A C100 H10B 109.5 . . ?
C93 C100 H10C 109.5 . . ?
H10A C100 H10C 109.5 . . ?
H10B C100 H10C 109.5 . . ?
C44 C46 H46A 109.5 . . ?
C44 C46 H46B 109.5 . . ?
H46A C46 H46B 109.5 . . ?
C44 C46 H46C 109.5 . . ?
H46A C46 H46C 109.5 . . ?
H46B C46 H46C 109.5 . . ?
C21 C20 C25 118.3(6) . . ?
C21 C20 P2 124.6(5) . . ?
C25 C20 P2 117.1(5) . . ?
C95 C99 H99A 109.5 . . ?
C95 C99 H99B 109.5 . . ?
H99A C99 H99B 109.5 . . ?
C95 C99 H99C 109.5 . . ?
H99A C99 H99C 109.5 . . ?
H99B C99 H99C 109.5 . . ?
C25 C24 C23 119.1(8) . . ?
C25 C24 H24 120.4 . . ?
C23 C24 H24 120.4 . . ?
C23 C22 C21 120.2(7) . . ?
C23 C22 H22 119.9 . . ?
C21 C22 H22 119.9 . . ?
Cl1 C2 Cl0A 113.3(7) . . ?
Cl0A C2 Cl1A 92.7(6) . . ?
Cl1 C2 H2AA 108.9 . . ?
Cl0A C2 H2AA 108.9 . . ?
Cl1 C2 H2AB 108.9 . . ?
Cl0A C2 H2AB 108.9 . . ?
H2AA C2 H2AB 107.7 . . ?
Cl0A C2 H2BC 113.2 . . ?
Cl1A C2 H2BC 113.2 . . ?
Cl0A C2 H2BD 113.2 . . ?
Cl1A C2 H2BD 113.2 . . ?
H2BC C2 H2BD 110.5 . . ?
C78 C0AA H0AA 109.5 . . ?
C78 C0AA H0AB 109.5 . . ?
H0AA C0AA H0AB 109.5 . . ?
C78 C0AA H0AC 109.5 . . ?
H0AA C0AA H0AC 109.5 . . ?
H0AB C0AA H0AC 109.5 . . ?

loop_
_geom_bond_atom_site_label_1
_geom_bond_atom_site_label_2
_geom_bond_distance
_geom_bond_site_symmetry_2
_geom_bond_publ_flag
Ru2 N4 2.029(5) . ?
Ru2 N6 2.089(5) . ?
Ru2 N2 2.092(5) . ?
Ru2 O2 2.094(4) . ?
Ru2 N7 2.161(4) . ?
Ru2 Ru1 2.2814(6) . ?
Ru3 C1 1.955(6) . ?
Ru3 C95 2.234(6) . ?
Ru3 C91 2.254(6) . ?
Ru3 C94 2.260(6) . ?
Ru3 C92 2.270(6) . ?
Ru3 C93 2.277(5) . ?
Ru3 P1 2.2858(15) . ?
Ru3 P2 2.2904(15) . ?
Ru1 N3 2.009(5) . ?
Ru1 N1 2.015(5) . ?
Ru1 N5 2.020(5) . ?
Ru1 O1 2.072(4) . ?
P1 C14 1.819(6) . ?
P1 C26 1.831(6) . ?
P1 C12 1.846(6) . ?
P2 C20 1.815(6) . ?
P2 C4 1.836(6) . ?
P2 C11 1.845(6) . ?
P3 F3 1.587(5) . ?
P3 F6 1.587(5) . ?
P3 F4 1.590(5) . ?
P3 F1 1.590(5) . ?
P3 F2 1.591(5) . ?
P3 F5 1.591(5) . ?
O1 C44 1.271(7) . ?
O2 C44 1.264(7) . ?
N3 C47 1.359(7) . ?
N3 C54 1.425(7) . ?
N2 C61 1.358(7) . ?
N2 C65 1.367(8) . ?
N4 C51 1.355(7) . ?
N4 C47 1.368(7) . ?
N6 C80 1.362(7) . ?
N6 C76 1.371(7) . ?
N5 C76 1.347(8) . ?
N5 C82 1.416(7) . ?
N7 C1 1.167(7) . ?
N1 C61 1.359(7) . ?
N1 C68 1.426(7) . ?
C14 C19 1.396(8) . ?
C14 C15 1.406(8) . ?
C68 C73 1.392(9) . ?
C68 C69 1.406(9) . ?
C61 C62 1.410(8) . ?
C62 C63 1.356(9) . ?
C62 H62 0.9500 . ?
C82 C87 1.395(9) . ?
C82 C83 1.395(9) . ?
C80 C79 1.372(9) . ?
C80 H80 0.9500 . ?
C95 C91 1.402(9) . ?
C95 C94 1.432(9) . ?
C95 C99 1.508(9) . ?
C73 C72 1.392(9) . ?
C73 H73 0.9500 . ?
C94 C93 1.431(9) . ?
C94 C98 1.500(9) . ?
C5 C4 1.386(8) . ?
C5 C6 1.394(8) . ?
C5 H5 0.9500 . ?
C19 C18 1.382(8) . ?
C19 H19 0.9500 . ?
C47 C48 1.419(8) . ?
C12 C11 1.526(8) . ?
C12 H12A 0.9900 . ?
C12 H12B 0.9900 . ?
C7 C8 1.376(9) . ?
C7 C6 1.382(9) . ?
C7 H7 0.9500 . ?
C15 C16 1.387(9) . ?
C15 H15 0.9500 . ?
C54 C55 1.381(9) . ?
C54 C59 1.389(9) . ?
C59 C58 1.391(9) . ?
C59 H59 0.9500 . ?
C9 C8 1.389(9) . ?
C9 C4 1.391(8) . ?
C9 H9 0.9500 . ?
C50 C51 1.364(8) . ?
C50 C49 1.398(9) . ?
C50 H50 0.9500 . ?
C63 C64 1.404(9) . ?
C63 C74 1.503(9) . ?
C91 C92 1.429(9) . ?
C91 C96 1.500(9) . ?
C18 C17 1.383(9) . ?
C18 H18 0.9500 . ?
C76 C77 1.416(8) . ?
C26 C27 1.393(9) . ?
C26 C31 1.403(9) . ?
C65 C64 1.372(8) . ?
C65 H65 0.9500 . ?
C48 C49 1.370(8) . ?
C48 H48 0.9500 . ?
C58 C57 1.369(10) . ?
C58 H58 0.9500 . ?
C8 H8 0.9500 . ?
C11 H11A 0.9900 . ?
C11 H11B 0.9900 . ?
C93 C92 1.425(9) . ?
C93 C100 1.495(9) . ?
C44 C46 1.500(9) . ?
C79 C78 1.402(9) . ?
C79 H79 0.9500 . ?
C21 C20 1.389(9) . ?
C21 C22 1.391(10) . ?
C21 H21 0.9500 . ?
C27 C28 1.388(9) . ?
C27 H27 0.9500 . ?
C87 C86 1.390(9) . ?
C87 H87 0.9500 . ?
C60 C49 1.500(8) . ?
C60 H60A 0.9800 . ?
C60 H60B 0.9800 . ?
C60 H60C 0.9800 . ?
C6 H6 0.9500 . ?
C86 C85 1.381(10) . ?
C86 H86 0.9500 . ?
C57 C56 1.398(10) . ?
C57 H57 0.9500 . ?
C83 C84 1.383(9) . ?
C83 H83 0.9500 . ?
C72 C71 1.404(10) . ?
C72 H72 0.9500 . ?
C97 C92 1.493(9) . ?
C97 H97A 0.9800 . ?
C97 H97B 0.9800 . ?
C97 H97C 0.9800 . ?
C69 C70 1.373(9) . ?
C69 H69 0.9500 . ?
C51 H51 0.9500 . ?
C30 C29 1.371(11) . ?
C30 C31 1.392(10) . ?
C30 H30 0.9500 . ?
C64 H64 0.9500 . ?
C84 C85 1.389(10) . ?
C84 H84 0.9500 . ?
C71 C70 1.365(10) . ?
C71 H71 0.9500 . ?
C25 C24 1.382(10) . ?
C25 C20 1.413(9) . ?
C25 H25 0.9500 . ?
C70 H70 0.9500 . ?
C56 C55 1.388(9) . ?
C56 H56 0.9500 . ?
C55 H55 0.9500 . ?
C85 H85 0.9500 . ?
C98 H98A 0.9800 . ?
C98 H98B 0.9800 . ?
C98 H98C 0.9800 . ?
C77 C78 1.371(9) . ?
C77 H77 0.9500 . ?
C29 C28 1.373(11) . ?
C29 H29 0.9500 . ?
C74 H74A 0.9800 . ?
C74 H74B 0.9800 . ?
C74 H74C 0.9800 . ?
C96 H96A 0.9800 . ?
C96 H96B 0.9800 . ?
C96 H96C 0.9800 . ?
C16 C17 1.387(9) . ?
C16 H16 0.9500 . ?
C28 H28 0.9500 . ?
C78 C0AA 1.510(9) . ?
C31 H31 0.9500 . ?
C17 H17 0.9500 . ?
C23 C22 1.381(12) . ?
C23 C24 1.384(12) . ?
C23 H23 0.9500 . ?
C100 H10A 0.9800 . ?
C100 H10B 0.9800 . ?
C100 H10C 0.9800 . ?
C46 H46A 0.9800 . ?
C46 H46B 0.9800 . ?
C46 H46C 0.9800 . ?
C99 H99A 0.9800 . ?
C99 H99B 0.9800 . ?
C99 H99C 0.9800 . ?
C24 H24 0.9500 . ?
C22 H22 0.9500 . ?
C2 Cl1 1.693(12) . ?
C2 Cl0A 1.814(13) . ?
C2 Cl1A 2.010(17) . ?
C2 H2AA 0.9900 . ?
C2 H2AB 0.9900 . ?
C2 H2BC 0.9900 . ?
C2 H2BD 0.9900 . ?
C0AA H0AA 0.9800 . ?
C0AA H0AB 0.9800 . ?
C0AA H0AC 0.9800 . ?

loop_
_geom_torsion_atom_site_label_1
_geom_torsion_atom_site_label_2
_geom_torsion_atom_site_label_3
_geom_torsion_atom_site_label_4
_geom_torsion
_geom_torsion_site_symmetry_1
_geom_torsion_site_symmetry_2
_geom_torsion_site_symmetry_3
_geom_torsion_site_symmetry_4
_geom_torsion_publ_flag
C26 P1 C14 C19 -126.0(5) . . . . ?
C12 P1 C14 C19 127.6(5) . . . . ?
Ru3 P1 C14 C19 4.6(6) . . . . ?
C26 P1 C14 C15 52.1(5) . . . . ?
C12 P1 C14 C15 -54.3(5) . . . . ?
Ru3 P1 C14 C15 -177.4(4) . . . . ?
C61 N1 C68 C73 144.4(6) . . . . ?
Ru1 N1 C68 C73 -44.3(7) . . . . ?
C61 N1 C68 C69 -40.5(9) . . . . ?
Ru1 N1 C68 C69 130.8(5) . . . . ?
C65 N2 C61 N1 175.0(5) . . . . ?
Ru2 N2 C61 N1 -0.2(7) . . . . ?
C65 N2 C61 C62 -2.7(8) . . . . ?
Ru2 N2 C61 C62 -177.9(4) . . . . ?
C68 N1 C61 N2 156.8(5) . . . . ?
Ru1 N1 C61 N2 -14.3(7) . . . . ?
C68 N1 C61 C62 -25.6(9) . . . . ?
Ru1 N1 C61 C62 163.3(4) . . . . ?
N2 C61 C62 C63 0.7(9) . . . . ?
N1 C61 C62 C63 -176.8(6) . . . . ?
C76 N5 C82 C87 136.2(6) . . . . ?
Ru1 N5 C82 C87 -50.1(6) . . . . ?
C76 N5 C82 C83 -52.4(9) . . . . ?
Ru1 N5 C82 C83 121.3(6) . . . . ?
C76 N6 C80 C79 -2.6(9) . . . . ?
Ru2 N6 C80 C79 -176.5(5) . . . . ?
C69 C68 C73 C72 2.5(10) . . . . ?
N1 C68 C73 C72 177.7(6) . . . . ?
C91 C95 C94 C93 -0.4(7) . . . . ?
C99 C95 C94 C93 -173.4(6) . . . . ?
Ru3 C95 C94 C93 63.5(4) . . . . ?
C91 C95 C94 C98 168.1(6) . . . . ?
C99 C95 C94 C98 -5.0(10) . . . . ?
Ru3 C95 C94 C98 -128.1(6) . . . . ?
C91 C95 C94 Ru3 -63.8(4) . . . . ?
C99 C95 C94 Ru3 123.1(6) . . . . ?
C15 C14 C19 C18 0.5(9) . . . . ?
P1 C14 C19 C18 178.6(5) . . . . ?
C54 N3 C47 N4 162.7(5) . . . . ?
Ru1 N3 C47 N4 -4.7(7) . . . . ?
C54 N3 C47 C48 -20.0(9) . . . . ?
Ru1 N3 C47 C48 172.6(4) . . . . ?
C51 N4 C47 N3 178.4(5) . . . . ?
Ru2 N4 C47 N3 -4.8(7) . . . . ?
C51 N4 C47 C48 1.0(8) . . . . ?
Ru2 N4 C47 C48 177.8(4) . . . . ?
C14 P1 C12 C11 -108.9(5) . . . . ?
C26 P1 C12 C11 147.0(4) . . . . ?
Ru3 P1 C12 C11 19.4(5) . . . . ?
C19 C14 C15 C16 0.3(9) . . . . ?
P1 C14 C15 C16 -177.9(5) . . . . ?
C47 N3 C54 C55 -57.5(8) . . . . ?
Ru1 N3 C54 C55 110.6(6) . . . . ?
C47 N3 C54 C59 126.1(6) . . . . ?
Ru1 N3 C54 C59 -65.8(7) . . . . ?
C55 C54 C59 C58 1.6(9) . . . . ?
N3 C54 C59 C58 178.1(6) . . . . ?
C61 C62 C63 C64 1.3(9) . . . . ?
C61 C62 C63 C74 -177.1(6) . . . . ?
C94 C95 C91 C92 0.7(7) . . . . ?
C99 C95 C91 C92 173.7(6) . . . . ?
Ru3 C95 C91 C92 -63.0(4) . . . . ?
C94 C95 C91 C96 -169.6(6) . . . . ?
C99 C95 C91 C96 3.4(10) . . . . ?
Ru3 C95 C91 C96 126.7(6) . . . . ?
C94 C95 C91 Ru3 63.7(4) . . . . ?
C99 C95 C91 Ru3 -123.3(6) . . . . ?
C14 C19 C18 C17 -0.9(9) . . . . ?
C82 N5 C76 N6 173.9(5) . . . . ?
Ru1 N5 C76 N6 1.1(7) . . . . ?
C82 N5 C76 C77 -7.5(9) . . . . ?
Ru1 N5 C76 C77 179.6(5) . . . . ?
C80 N6 C76 N5 -177.6(5) . . . . ?
Ru2 N6 C76 N5 -3.6(7) . . . . ?
C80 N6 C76 C77 3.7(8) . . . . ?
Ru2 N6 C76 C77 177.7(4) . . . . ?
C14 P1 C26 C27 28.8(6) . . . . ?
C12 P1 C26 C27 135.7(5) . . . . ?
Ru3 P1 C26 C27 -102.0(5) . . . . ?
C14 P1 C26 C31 -155.7(5) . . . . ?
C12 P1 C26 C31 -48.8(6) . . . . ?
Ru3 P1 C26 C31 73.5(6) . . . . ?
C61 N2 C65 C64 3.0(9) . . . . ?
Ru2 N2 C65 C64 178.2(5) . . . . ?
N3 C47 C48 C49 -177.7(6) . . . . ?
N4 C47 C48 C49 -0.4(9) . . . . ?
C54 C59 C58 C57 0.1(10) . . . . ?
C6 C7 C8 C9 -0.4(10) . . . . ?
C4 C9 C8 C7 0.3(10) . . . . ?
P1 C12 C11 P2 -41.6(5) . . . . ?
C20 P2 C11 C12 172.1(4) . . . . ?
C4 P2 C11 C12 -80.8(4) . . . . ?
Ru3 P2 C11 C12 46.9(4) . . . . ?
C95 C94 C93 C92 -0.1(7) . . . . ?
C98 C94 C93 C92 -168.0(6) . . . . ?
Ru3 C94 C93 C92 62.1(4) . . . . ?
C95 C94 C93 C100 170.9(6) . . . . ?
C98 C94 C93 C100 3.1(10) . . . . ?
Ru3 C94 C93 C100 -126.8(6) . . . . ?
C95 C94 C93 Ru3 -62.3(4) . . . . ?
C98 C94 C93 Ru3 129.9(7) . . . . ?
Ru2 O2 C44 O1 -1.0(8) . . . . ?
Ru2 O2 C44 C46 -179.3(5) . . . . ?
Ru1 O1 C44 O2 -5.9(8) . . . . ?
Ru1 O1 C44 C46 172.4(5) . . . . ?
N6 C80 C79 C78 0.7(10) . . . . ?
C31 C26 C27 C28 -2.7(10) . . . . ?
P1 C26 C27 C28 172.9(5) . . . . ?
C83 C82 C87 C86 -1.5(10) . . . . ?
N5 C82 C87 C86 170.1(6) . . . . ?
C8 C7 C6 C5 1.5(10) . . . . ?
C4 C5 C6 C7 -2.6(9) . . . . ?
C6 C5 C4 C9 2.5(9) . . . . ?
C6 C5 C4 P2 -175.4(5) . . . . ?
C8 C9 C4 C5 -1.3(9) . . . . ?
C8 C9 C4 P2 176.5(5) . . . . ?
C20 P2 C4 C5 -142.5(5) . . . . ?
C11 P2 C4 C5 110.0(5) . . . . ?
Ru3 P2 C4 C5 -8.5(6) . . . . ?
C20 P2 C4 C9 39.7(6) . . . . ?
C11 P2 C4 C9 -67.8(6) . . . . ?
Ru3 P2 C4 C9 173.7(4) . . . . ?
C82 C87 C86 C85 0.6(11) . . . . ?
C59 C58 C57 C56 -1.3(10) . . . . ?
C87 C82 C83 C84 1.3(10) . . . . ?
N5 C82 C83 C84 -169.8(6) . . . . ?
C68 C73 C72 C71 0.0(10) . . . . ?
C73 C68 C69 C70 -3.8(10) . . . . ?
N1 C68 C69 C70 -178.8(6) . . . . ?
C47 C48 C49 C50 -0.4(9) . . . . ?
C47 C48 C49 C60 179.8(6) . . . . ?
C51 C50 C49 C48 0.6(9) . . . . ?
C51 C50 C49 C60 -179.5(6) . . . . ?
C47 N4 C51 C50 -0.7(9) . . . . ?
Ru2 N4 C51 C50 -177.5(5) . . . . ?
C49 C50 C51 N4 -0.1(10) . . . . ?
N2 C65 C64 C63 -1.1(10) . . . . ?
C62 C63 C64 C65 -1.1(9) . . . . ?
C74 C63 C64 C65 177.4(6) . . . . ?
C82 C83 C84 C85 -0.2(11) . . . . ?
C73 C72 C71 C70 -1.3(10) . . . . ?
C72 C71 C70 C69 0.0(11) . . . . ?
C68 C69 C70 C71 2.6(11) . . . . ?
C58 C57 C56 C55 0.7(10) . . . . ?
C59 C54 C55 C56 -2.2(9) . . . . ?
N3 C54 C55 C56 -178.6(6) . . . . ?
C57 C56 C55 C54 1.0(10) . . . . ?
C87 C86 C85 C84 0.5(11) . . . . ?
C83 C84 C85 C86 -0.7(11) . . . . ?
N5 C76 C77 C78 178.4(6) . . . . ?
N6 C76 C77 C78 -3.1(9) . . . . ?
C31 C30 C29 C28 -2.3(11) . . . . ?
C14 C15 C16 C17 -0.6(9) . . . . ?
C30 C29 C28 C27 2.1(11) . . . . ?
C26 C27 C28 C29 0.5(10) . . . . ?
C76 C77 C78 C79 1.1(10) . . . . ?
C76 C77 C78 C0AA -179.4(6) . . . . ?
C80 C79 C78 C77 0.0(10) . . . . ?
C80 C79 C78 C0AA -179.5(6) . . . . ?
C29 C30 C31 C26 0.0(10) . . . . ?
C27 C26 C31 C30 2.5(10) . . . . ?
P1 C26 C31 C30 -173.1(5) . . . . ?
C19 C18 C17 C16 0.6(9) . . . . ?
C15 C16 C17 C18 0.2(9) . . . . ?
C94 C93 C92 C91 0.6(7) . . . . ?
C100 C93 C92 C91 -170.4(6) . . . . ?
Ru3 C93 C92 C91 62.4(4) . . . . ?
C94 C93 C92 C97 167.9(6) . . . . ?
C100 C93 C92 C97 -3.1(10) . . . . ?
Ru3 C93 C92 C97 -130.2(6) . . . . ?
C94 C93 C92 Ru3 -61.8(4) . . . . ?
C100 C93 C92 Ru3 127.2(6) . . . . ?
C95 C91 C92 C93 -0.8(7) . . . . ?
C96 C91 C92 C93 169.5(6) . . . . ?
Ru3 C91 C92 C93 -63.1(4) . . . . ?
C95 C91 C92 C97 -168.2(6) . . . . ?
C96 C91 C92 C97 2.1(10) . . . . ?
Ru3 C91 C92 C97 129.5(6) . . . . ?
C95 C91 C92 Ru3 62.3(4) . . . . ?
C96 C91 C92 Ru3 -127.4(6) . . . . ?
C22 C21 C20 C25 -1.2(10) . . . . ?
C22 C21 C20 P2 178.1(5) . . . . ?
C24 C25 C20 C21 1.4(10) . . . . ?
C24 C25 C20 P2 -177.9(6) . . . . ?
C4 P2 C20 C21 -80.2(6) . . . . ?
C11 P2 C20 C21 25.4(6) . . . . ?
Ru3 P2 C20 C21 144.0(5) . . . . ?
C4 P2 C20 C25 99.1(5) . . . . ?
C11 P2 C20 C25 -155.3(5) . . . . ?
Ru3 P2 C20 C25 -36.7(5) . . . . ?
C20 C25 C24 C23 -0.9(11) . . . . ?
C22 C23 C24 C25 0.2(12) . . . . ?
C24 C23 C22 C21 0.0(11) . . . . ?
C20 C21 C22 C23 0.5(11) . . . . ?
